data_4063047
loop_
_publ_author_name
'Giovanni Ricci'
'Alessandra Forni'
'Aldo Boglia'
'Mauro Sonzogni'

_publ_section_title
;
New Chromium(II) bidentate phosphine complexes: synthesis,
characterization and behaviour in the polymerization of 1,3-butadiene
;
_journal_name_full Organometallics
_journal_paper_doi 10.1021/om049846s
_journal_year 2004
_chemical_formula_moiety 'C20 H48 Cl2 Cr P4'
_chemical_formula_sum 'C20 H48 Cl2 Cr P4'
_chemical_formula_weight 535.36
_space_group_IT_number 14
_symmetry_cell_setting monoclinic
_symmetry_space_group_name_Hall '-P 2yn'
_symmetry_space_group_name_H-M 'P 1 21/n 1'
_cell_angle_alpha 90.00
_cell_angle_beta 110.920(10)
_cell_angle_gamma 90.00
_cell_formula_units_Z 2
_cell_length_a 10.9651(18)
_cell_length_b 9.6081(18)
_cell_length_c 14.152(2)
_cell_measurement_temperature 293(2)
_cell_volume 1392.6(4)
_diffrn_ambient_temperature 293(2)
_exptl_crystal_density_diffrn 1.277
_cod_original_sg_symbol_H-M 'P 21/n'
_cod_database_code 4063047

loop_
_symmetry_equiv_pos_as_xyz
'x, y, z'
'-x+1/2, y+1/2, -z+1/2'
'-x, -y, -z'
'x-1/2, -y-1/2, z-1/2'

loop_
_atom_site_label
_atom_site_type_symbol
_atom_site_fract_x
_atom_site_fract_y
_atom_site_fract_z
_atom_site_U_iso_or_equiv
_atom_site_adp_type
_atom_site_occupancy
_atom_site_calc_flag
_atom_site_refinement_flags
_atom_site_disorder_assembly
_atom_site_disorder_group
Cr1 Cr 0.0000 0.5000 0.0000 0.03009(13) Uani 1 d S . .
P1 P 0.21141(6) 0.39382(7) 0.04083(5) 0.03954(16) Uani 1 d . . .
P2 P -0.06232(6) 0.39082(7) 0.12893(5) 0.03917(16) Uani 1 d . . .
Cl Cl 0.09462(6) 0.67577(7) 0.11807(5) 0.04778(17) Uani 1 d . . .
C1 C 0.3344(2) 0.4172(3) 0.1670(2) 0.0530(7) Uani 1 d . . .
H1A H 0.3344 0.5146 0.1850 0.064 Uiso 1 calc R . .
H1B H 0.3067 0.3643 0.2142 0.064 Uiso 1 calc R . .
C2 C 0.4737(3) 0.3762(4) 0.1833(3) 0.0807(11) Uani 1 d . . .
H2A H 0.5277 0.3928 0.2526 0.121 Uiso 1 calc R . .
H2B H 0.5051 0.4305 0.1398 0.121 Uiso 1 calc R . .
H2C H 0.4769 0.2792 0.1680 0.121 Uiso 1 calc R . .
C3 C 0.2242(3) 0.2089(3) 0.0129(3) 0.0656(8) Uani 1 d . . .
H3A H 0.1762 0.1931 -0.0585 0.079 Uiso 1 calc R . .
H3B H 0.3152 0.1871 0.0258 0.079 Uiso 1 calc R . .
C4 C 0.1739(4) 0.1112(3) 0.0731(3) 0.0844(11) Uani 1 d . . .
H4A H 0.1839 0.0170 0.0545 0.127 Uiso 1 calc R . .
H4B H 0.0832 0.1300 0.0594 0.127 Uiso 1 calc R . .
H4C H 0.2223 0.1242 0.1439 0.127 Uiso 1 calc R . .
C5 C -0.1371(3) 0.2177(3) 0.1003(3) 0.0691(9) Uani 1 d . . .
H5A H -0.1786 0.2115 0.0273 0.083 Uiso 1 calc R . .
H5B H -0.0665 0.1503 0.1200 0.083 Uiso 1 calc R . .
C6 C -0.2350(4) 0.1700(4) 0.1447(3) 0.0902(12) Uani 1 d . . .
H6A H -0.2636 0.0776 0.1213 0.135 Uiso 1 calc R . .
H6B H -0.3085 0.2319 0.1241 0.135 Uiso 1 calc R . .
H6C H -0.1957 0.1698 0.2172 0.135 Uiso 1 calc R . .
C7 C 0.0550(3) 0.3768(4) 0.2585(2) 0.0639(8) Uani 1 d . . .
H7A H 0.1138 0.3009 0.2595 0.077 Uiso 1 calc R . .
H7B H 0.1068 0.4613 0.2727 0.077 Uiso 1 calc R . .
C8 C 0.0086(4) 0.3541(5) 0.3450(3) 0.0980(14) Uani 1 d . . .
H8A H 0.0824 0.3493 0.4071 0.147 Uiso 1 calc R . .
H8B H -0.0396 0.2686 0.3350 0.147 Uiso 1 calc R . .
H8C H -0.0467 0.4300 0.3482 0.147 Uiso 1 calc R . .
C9 C -0.1927(3) 0.4980(3) 0.1442(2) 0.0528(7) Uani 1 d . . .
H9A H -0.2334 0.4488 0.1851 0.063 Uiso 1 calc R . .
H9B H -0.1566 0.5843 0.1782 0.063 Uiso 1 calc R . .
C10 C 0.2937(3) 0.4713(4) -0.0402(2) 0.0581(8) Uani 1 d . . .
H10A H 0.3374 0.5567 -0.0098 0.070 Uiso 1 calc R . .
H10B H 0.3587 0.4073 -0.0465 0.070 Uiso 1 calc R . .

loop_
_atom_site_aniso_label
_atom_site_aniso_U_11
_atom_site_aniso_U_22
_atom_site_aniso_U_33
_atom_site_aniso_U_23
_atom_site_aniso_U_13
_atom_site_aniso_U_12
Cr1 0.0295(2) 0.0333(3) 0.0288(2) -0.00179(19) 0.01207(18) -0.00021(19)
P1 0.0346(3) 0.0451(4) 0.0406(3) 0.0032(3) 0.0155(3) 0.0061(2)
P2 0.0384(3) 0.0466(4) 0.0361(3) 0.0032(3) 0.0178(2) 0.0007(3)
Cl 0.0526(4) 0.0456(3) 0.0416(3) -0.0118(3) 0.0125(3) -0.0053(3)
C1 0.0368(13) 0.0692(18) 0.0470(14) 0.0086(13) 0.0075(11) 0.0039(12)
C2 0.0359(14) 0.127(3) 0.074(2) 0.032(2) 0.0130(14) 0.0107(17)
C3 0.0581(17) 0.0599(19) 0.074(2) -0.0078(16) 0.0177(15) 0.0181(15)
C4 0.085(3) 0.0511(19) 0.114(3) 0.003(2) 0.032(2) 0.0092(17)
C5 0.083(2) 0.0578(18) 0.083(2) -0.0018(16) 0.0489(19) -0.0197(16)
C6 0.098(3) 0.082(3) 0.110(3) 0.006(2) 0.061(2) -0.031(2)
C7 0.0511(16) 0.094(2) 0.0434(15) 0.0160(15) 0.0137(12) 0.0046(15)
C8 0.082(2) 0.168(4) 0.0442(17) 0.022(2) 0.0221(17) 0.006(3)
C9 0.0538(15) 0.0696(18) 0.0462(14) 0.0060(13) 0.0315(12) 0.0113(13)
C10 0.0412(14) 0.085(2) 0.0564(16) 0.0164(15) 0.0278(12) 0.0131(13)

loop_
_geom_bond_atom_site_label_1
_geom_bond_atom_site_label_2
_geom_bond_distance
_geom_bond_site_symmetry_2
_geom_bond_publ_flag
Cr1 Cl 2.3414(6) 3_565 ?
Cr1 Cl 2.3414(7) . ?
Cr1 P2 2.4056(6) 3_565 ?
Cr1 P2 2.4056(6) . ?
Cr1 P1 2.4066(7) 3_565 ?
Cr1 P1 2.4067(7) . ?
P1 C1 1.827(3) . ?
P1 C3 1.837(3) . ?
P1 C10 1.849(3) . ?
P2 C7 1.831(3) . ?
P2 C5 1.835(3) . ?
P2 C9 1.836(3) . ?
C1 C2 1.514(4) . ?
C1 H1A 0.9700 . ?
C1 H1B 0.9700 . ?
C2 H2A 0.9600 . ?
C2 H2B 0.9600 . ?
C2 H2C 0.9600 . ?
C3 C4 1.498(5) . ?
C3 H3A 0.9700 . ?
C3 H3B 0.9700 . ?
C4 H4A 0.9600 . ?
C4 H4B 0.9600 . ?
C4 H4C 0.9600 . ?
C5 C6 1.497(4) . ?
C5 H5A 0.9700 . ?
C5 H5B 0.9700 . ?
C6 H6A 0.9600 . ?
C6 H6B 0.9600 . ?
C6 H6C 0.9600 . ?
C7 C8 1.499(4) . ?
C7 H7A 0.9700 . ?
C7 H7B 0.9700 . ?
C8 H8A 0.9600 . ?
C8 H8B 0.9600 . ?
C8 H8C 0.9600 . ?
C9 C10 1.522(4) 3_565 ?
C9 H9A 0.9700 . ?
C9 H9B 0.9700 . ?
C10 C9 1.522(4) 3_565 ?
C10 H10A 0.9700 . ?
C10 H10B 0.9700 . ?
